data_7033338
loop_
_publ_author_name
'Manna, Paulami'
'Tripuramallu, Bharat Kumar'
'Bommakanti, Suresh'
'Das, Samar K.'

_publ_section_title
;
 Synthesis, characterization and magnetism of metal-organic compounds:
 role of the positions of the coordinating groups of a meso-flexible
 ligand in placing anisotropy to exhibit spin-canting behaviour.
;
_journal_issue 6
_journal_name_full 'Dalton transactions (Cambridge, England : 2003)'
_journal_page_first 2852
_journal_page_last 2864
_journal_paper_doi 10.1039/c4dt03468f
_journal_volume 44
_journal_year 2015
_chemical_formula_moiety 'C24 H19 Co N2 O6'
_chemical_formula_sum 'C24 H19 Co N2 O6'
_chemical_formula_weight 490.34
_chemical_name_systematic
; 
 ? 
;
_space_group_IT_number 148
_symmetry_cell_setting hexagonal
_symmetry_space_group_name_Hall '-R 3'
_symmetry_space_group_name_H-M 'R -3 :H'
_atom_sites_solution_hydrogens geom
_atom_sites_solution_primary direct
_atom_sites_solution_secondary difmap
_audit_creation_method SHELXL-97
_audit_update_record
;
2014-07-28 deposited with the CCDC.
2014-12-05 downloaded from the CCDC.
;
_cell_angle_alpha 90.00
_cell_angle_beta 90.00
_cell_angle_gamma 120.00
_cell_formula_units_Z 18
_cell_length_a 24.5589(17)
_cell_length_b 24.5589(17)
_cell_length_c 19.3712(13)
_cell_measurement_reflns_used 4418
_cell_measurement_temperature 298(2)
_cell_measurement_theta_max 26.04
_cell_measurement_theta_min 1.42
_cell_volume 10118.2(12)
_computing_cell_refinement 'Bruker SMART'
_computing_data_collection 'Bruker SMART'
_computing_data_reduction 'Bruker SAINT'
_computing_molecular_graphics 'Bruker SHELXTL'
_computing_publication_material 'Bruker SHELXTL'
_computing_structure_refinement 'SHELXL-97 (Sheldrick, 1997)'
_computing_structure_solution 'SHELXS-97 (Sheldrick, 1990)'
_diffrn_ambient_temperature 298(2)
_diffrn_measured_fraction_theta_full 0.994
_diffrn_measured_fraction_theta_max 0.994
_diffrn_measurement_device_type 'CCD area detector'
_diffrn_measurement_method 'phi and omega scans'
_diffrn_radiation_monochromator graphite
_diffrn_radiation_source 'fine-focus sealed tube'
_diffrn_radiation_type MoK\a
_diffrn_radiation_wavelength 0.71073
_diffrn_reflns_av_R_equivalents 0.0611
_diffrn_reflns_av_sigmaI/netI 0.0284
_diffrn_reflns_limit_h_max 30
_diffrn_reflns_limit_h_min -30
_diffrn_reflns_limit_k_max 30
_diffrn_reflns_limit_k_min -30
_diffrn_reflns_limit_l_max 23
_diffrn_reflns_limit_l_min -23
_diffrn_reflns_number 35028
_diffrn_reflns_theta_full 26.04
_diffrn_reflns_theta_max 26.04
_diffrn_reflns_theta_min 1.42
_exptl_absorpt_coefficient_mu 0.806
_exptl_absorpt_correction_T_max 0.9237
_exptl_absorpt_correction_T_min 0.7940
_exptl_absorpt_correction_type multi-scan
_exptl_crystal_colour red
_exptl_crystal_density_diffrn 1.448
_exptl_crystal_density_method 'not measured'
_exptl_crystal_description block
_exptl_crystal_F_000 4535
_exptl_crystal_size_max 0.30
_exptl_crystal_size_mid 0.20
_exptl_crystal_size_min 0.10
_platon_squeeze_details
;

;
_refine_diff_density_max 0.391
_refine_diff_density_min -0.198
_refine_diff_density_rms 0.058
_refine_ls_extinction_method none
_refine_ls_goodness_of_fit_ref 1.037
_refine_ls_hydrogen_treatment mixed
_refine_ls_matrix_type full
_refine_ls_number_parameters 298
_refine_ls_number_reflns 4418
_refine_ls_number_restraints 0
_refine_ls_restrained_S_all 1.037
_refine_ls_R_factor_all 0.0463
_refine_ls_R_factor_gt 0.0367
_refine_ls_shift/su_max 0.000
_refine_ls_shift/su_mean 0.000
_refine_ls_structure_factor_coef Fsqd
_refine_ls_weighting_details 'calc w=1/[\s^2^(Fo^2^)+(0.0582P)^2^+8.0879P] where P=(Fo^2^+2Fc^2^)/3'
_refine_ls_weighting_scheme calc
_refine_ls_wR_factor_gt 0.0975
_refine_ls_wR_factor_ref 0.1034
_reflns_number_gt 3653
_reflns_number_total 4418
_reflns_threshold_expression >2sigma(I)
_cod_data_source_file c4dt03468f2.cif
_cod_data_source_block Compound-2
_cod_depositor_comments
;
The following automatic conversions were performed:

'_symmetry_cell_setting' value 'Hexagonal' changed to 'hexagonal'
according to
/usr/data/users/saulius/crontab/automatic-downloads/rss-feeds/RSC/lib/dictionaries/cif_core.dic
dictionary named 'cif_core.dic' version 2.4.2 from 2011-04-26.

Automatic conversion script
Id: cif_fix_values 2935 2014-11-11 08:27:57Z andrius 

 Adding full bibliography for 7033337--7033339.cif.
;
_cod_original_sg_symbol_H-M R-3
_cod_database_code 7033338

loop_
_symmetry_equiv_pos_as_xyz
'x, y, z'
'-y, x-y, z'
'-x+y, -x, z'
'x+2/3, y+1/3, z+1/3'
'-y+2/3, x-y+1/3, z+1/3'
'-x+y+2/3, -x+1/3, z+1/3'
'x+1/3, y+2/3, z+2/3'
'-y+1/3, x-y+2/3, z+2/3'
'-x+y+1/3, -x+2/3, z+2/3'
'-x, -y, -z'
'y, -x+y, -z'
'x-y, x, -z'
'-x+2/3, -y+1/3, -z+1/3'
'y+2/3, -x+y+1/3, -z+1/3'
'x-y+2/3, x+1/3, -z+1/3'
'-x+1/3, -y+2/3, -z+2/3'
'y+1/3, -x+y+2/3, -z+2/3'
'x-y+1/3, x+2/3, -z+2/3'

loop_
_atom_site_label
_atom_site_type_symbol
_atom_site_fract_x
_atom_site_fract_y
_atom_site_fract_z
_atom_site_U_iso_or_equiv
_atom_site_adp_type
_atom_site_occupancy
_atom_site_symmetry_multiplicity
_atom_site_calc_flag
_atom_site_refinement_flags
C1 C 0.33807(10) 0.27128(10) 0.19217(12) 0.0441(5) Uani 1 1 d .
C2 C 0.33226(10) 0.32707(10) 0.21296(11) 0.0410(5) Uani 1 1 d .
C3 C 0.36312(11) 0.36180(11) 0.27094(12) 0.0480(5) Uani 1 1 d .
H3 H 0.3879 0.3509 0.2973 0.058 Uiso 1 1 calc R
C4 C 0.35696(11) 0.41264(11) 0.28942(12) 0.0493(6) Uani 1 1 d .
H4 H 0.3785 0.4365 0.3278 0.059 Uiso 1 1 calc R
C5 C 0.31937(10) 0.42867(10) 0.25193(11) 0.0438(5) Uani 1 1 d .
H5 H 0.3157 0.4632 0.2646 0.053 Uiso 1 1 calc R
C6 C 0.28715(9) 0.39266(10) 0.19512(10) 0.0382(4) Uani 1 1 d .
C7 C 0.29429(10) 0.34273(10) 0.17498(11) 0.0405(5) Uani 1 1 d .
H7 H 0.2736 0.3196 0.1359 0.049 Uiso 1 1 calc R
C8 C 0.23766(11) 0.45349(11) 0.16942(12) 0.0458(5) Uani 1 1 d .
H8A H 0.2336 0.4571 0.2188 0.055 Uiso 1 1 calc R
H8B H 0.1994 0.4473 0.1476 0.055 Uiso 1 1 calc R
C9 C 0.29356(10) 0.51871(10) 0.07426(11) 0.0399(5) Uani 1 1 d .
C10 C 0.25637(10) 0.47348(10) 0.02702(11) 0.0411(5) Uani 1 1 d .
H10 H 0.2256 0.4340 0.0421 0.049 Uiso 1 1 calc R
C11 C 0.33955(11) 0.57770(10) 0.05170(12) 0.0463(5) Uani 1 1 d .
H11 H 0.3644 0.6086 0.0835 0.056 Uiso 1 1 calc R
C12 C 0.34812(11) 0.59007(11) -0.01775(13) 0.0520(6) Uani 1 1 d .
H12 H 0.3795 0.6293 -0.0328 0.062 Uiso 1 1 calc R
C13 C 0.31102(11) 0.54524(10) -0.06561(12) 0.0483(5) Uani 1 1 d .
H13 H 0.3170 0.5543 -0.1125 0.058 Uiso 1 1 calc R
C14 C 0.26466(10) 0.48660(10) -0.04313(11) 0.0397(5) Uani 1 1 d .
C15 C 0.22429(10) 0.43540(11) -0.09363(11) 0.0418(5) Uani 1 1 d .
C44 C 0.26804(10) 0.14609(10) -0.03866(11) 0.0425(5) Uani 1 1 d .
H44 H 0.3044 0.1433 -0.0403 0.051 Uiso 1 1 calc R
C45 C 0.23849(11) 0.14473(11) -0.10057(11) 0.0466(5) Uani 1 1 d .
C46 C 0.18231(12) 0.14561(12) -0.09623(13) 0.0539(6) Uani 1 1 d .
H46 H 0.1599 0.1431 -0.1360 0.065 Uiso 1 1 calc R
C47 C 0.16069(12) 0.15027(13) -0.03302(13) 0.0560(6) Uani 1 1 d .
H47 H 0.1233 0.1511 -0.0296 0.067 Uiso 1 1 calc R
C48 C 0.19358(11) 0.15377(11) 0.02541(12) 0.0482(5) Uani 1 1 d .
H48 H 0.1788 0.1580 0.0681 0.058 Uiso 1 1 calc R
C49 C 0.24510(15) 0.15433(18) -0.22707(13) 0.0760(9) Uani 1 1 d .
H49A H 0.2432 0.1928 -0.2246 0.091 Uiso 1 1 calc R
H49B H 0.2034 0.1200 -0.2379 0.091 Uiso 1 1 calc R
C50 C 0.29038(13) 0.16004(16) -0.28264(13) 0.0647(8) Uani 1 1 d .
C51 C 0.28068(14) 0.10925(16) -0.32124(14) 0.0705(8) Uani 1 1 d .
H51 H 0.2452 0.0702 -0.3135 0.085 Uiso 1 1 calc R
C52 C 0.34336(15) 0.21761(16) -0.29517(14) 0.0712(8) Uani 1 1 d .
H52 H 0.3504 0.2525 -0.2694 0.085 Uiso 1 1 calc R
Co1 Co 0.293462(13) 0.155680(13) 0.111509(14) 0.03823(11) Uani 1 1 d .
N1 N 0.24675(8) 0.15115(8) 0.02214(9) 0.0389(4) Uani 1 1 d .
N2 N 0.26531(11) 0.14276(12) -0.16166(10) 0.0651(6) Uani 1 1 d .
H2N H 0.2995 0.1485 -0.1602 0.078 Uiso 1 1 d R
O1 O 0.30877(8) 0.24147(8) 0.13966(9) 0.0545(4) Uani 1 1 d .
O2 O 0.23342(8) 0.44835(8) -0.15675(8) 0.0554(4) Uani 1 1 d .
O3 O 0.37117(8) 0.25794(8) 0.22967(9) 0.0568(4) Uani 1 1 d .
O4 O 0.18540(7) 0.38293(7) -0.06901(8) 0.0505(4) Uani 1 1 d .
O13 O 0.24467(7) 0.40107(7) 0.15618(8) 0.0446(4) Uani 1 1 d .
O14 O 0.28896(8) 0.50967(7) 0.14474(8) 0.0471(4) Uani 1 1 d .

loop_
_atom_site_aniso_label
_atom_site_aniso_U_11
_atom_site_aniso_U_22
_atom_site_aniso_U_33
_atom_site_aniso_U_23
_atom_site_aniso_U_13
_atom_site_aniso_U_12
C1 0.0417(12) 0.0395(11) 0.0519(13) -0.0010(10) 0.0010(10) 0.0209(10)
C2 0.0378(11) 0.0355(11) 0.0487(12) -0.0017(9) -0.0005(9) 0.0175(9)
C3 0.0435(12) 0.0470(13) 0.0550(14) -0.0057(10) -0.0116(10) 0.0236(10)
C4 0.0495(13) 0.0453(12) 0.0492(13) -0.0140(10) -0.0151(10) 0.0208(11)
C5 0.0487(12) 0.0365(11) 0.0476(12) -0.0069(9) -0.0033(10) 0.0224(10)
C6 0.0382(11) 0.0370(11) 0.0388(11) 0.0011(8) -0.0006(8) 0.0184(9)
C7 0.0437(12) 0.0391(11) 0.0382(11) -0.0072(9) -0.0041(9) 0.0203(10)
C8 0.0548(13) 0.0513(13) 0.0422(12) -0.0039(10) -0.0025(10) 0.0346(11)
C9 0.0461(12) 0.0400(11) 0.0418(12) -0.0061(9) -0.0076(9) 0.0277(10)
C10 0.0421(11) 0.0380(11) 0.0414(12) -0.0031(9) -0.0005(9) 0.0188(9)
C11 0.0476(13) 0.0367(11) 0.0562(14) -0.0088(10) -0.0115(10) 0.0221(10)
C12 0.0508(13) 0.0350(12) 0.0649(16) 0.0024(11) -0.0004(11) 0.0173(10)
C13 0.0548(14) 0.0466(13) 0.0454(13) 0.0022(10) 0.0018(10) 0.0267(11)
C14 0.0410(11) 0.0420(11) 0.0399(11) -0.0040(9) -0.0015(9) 0.0236(10)
C15 0.0430(12) 0.0493(13) 0.0380(12) -0.0069(9) -0.0010(9) 0.0268(11)
C44 0.0423(12) 0.0480(12) 0.0415(12) -0.0002(9) -0.0005(9) 0.0259(10)
C45 0.0501(13) 0.0549(14) 0.0393(12) -0.0028(10) -0.0051(10) 0.0294(11)
C46 0.0540(14) 0.0662(16) 0.0482(14) -0.0031(11) -0.0131(11) 0.0351(13)
C47 0.0526(14) 0.0731(17) 0.0587(15) 0.0006(12) -0.0009(11) 0.0436(13)
C48 0.0543(14) 0.0557(14) 0.0455(13) 0.0011(10) 0.0030(10) 0.0357(12)
C49 0.0752(19) 0.123(3) 0.0396(14) 0.0015(15) -0.0049(13) 0.0567(19)
C50 0.0663(17) 0.099(2) 0.0339(13) 0.0039(13) -0.0066(11) 0.0454(17)
C51 0.0687(18) 0.088(2) 0.0496(15) 0.0051(15) -0.0055(13) 0.0350(16)
C52 0.081(2) 0.091(2) 0.0453(15) -0.0081(14) -0.0095(14) 0.0464(19)
Co1 0.04513(18) 0.04314(18) 0.03188(17) -0.00077(11) -0.00256(11) 0.02616(14)
N1 0.0436(10) 0.0397(9) 0.0356(9) 0.0016(7) -0.0009(7) 0.0225(8)
N2 0.0692(14) 0.1076(19) 0.0367(11) -0.0023(11) -0.0030(10) 0.0578(14)
O1 0.0661(11) 0.0500(9) 0.0591(10) -0.0143(8) -0.0110(8) 0.0378(9)
O2 0.0655(11) 0.0576(10) 0.0353(9) -0.0056(7) -0.0013(7) 0.0250(9)
O3 0.0609(10) 0.0478(9) 0.0723(12) -0.0075(8) -0.0147(9) 0.0351(9)
O4 0.0504(9) 0.0461(9) 0.0426(9) -0.0092(7) -0.0005(7) 0.0149(8)
O13 0.0523(9) 0.0432(8) 0.0449(9) -0.0073(6) -0.0115(7) 0.0288(7)
O14 0.0605(10) 0.0428(8) 0.0391(8) -0.0079(6) -0.0095(7) 0.0267(8)

loop_
_atom_type_symbol
_atom_type_description
_atom_type_scat_dispersion_real
_atom_type_scat_dispersion_imag
_atom_type_scat_source
C C 0.0033 0.0016 'International Tables Vol C Tables 4.2.6.8 and 6.1.1.4'
H H 0.0000 0.0000 'International Tables Vol C Tables 4.2.6.8 and 6.1.1.4'
Co Co 0.3494 0.9721 'International Tables Vol C Tables 4.2.6.8 and 6.1.1.4'
N N 0.0061 0.0033 'International Tables Vol C Tables 4.2.6.8 and 6.1.1.4'
O O 0.0106 0.0060 'International Tables Vol C Tables 4.2.6.8 and 6.1.1.4'

loop_
_geom_angle_atom_site_label_1
_geom_angle_atom_site_label_2
_geom_angle_atom_site_label_3
_geom_angle
_geom_angle_site_symmetry_1
_geom_angle_site_symmetry_3
O1 C1 O3 125.4(2) . .
O1 C1 C2 117.59(19) . .
O3 C1 C2 117.0(2) . .
C3 C2 C7 119.80(19) . .
C3 C2 C1 120.48(19) . .
C7 C2 C1 119.69(19) . .
C4 C3 C2 119.7(2) . .
C4 C3 H3 120.2 . .
C2 C3 H3 120.2 . .
C5 C4 C3 121.0(2) . .
C5 C4 H4 119.5 . .
C3 C4 H4 119.5 . .
C4 C5 C6 119.1(2) . .
C4 C5 H5 120.4 . .
C6 C5 H5 120.4 . .
C7 C6 O13 114.78(18) . .
C7 C6 C5 120.42(19) . .
O13 C6 C5 124.76(19) . .
C6 C7 C2 119.97(19) . .
C6 C7 H7 120.0 . .
C2 C7 H7 120.0 . .
O13 C8 O14 112.11(18) . .
O13 C8 H8A 109.2 . .
O14 C8 H8A 109.2 . .
O13 C8 H8B 109.2 . .
O14 C8 H8B 109.2 . .
H8A C8 H8B 107.9 . .
C10 C9 O14 124.1(2) . .
C10 C9 C11 119.9(2) . .
O14 C9 C11 115.98(18) . .
C9 C10 C14 120.2(2) . .
C9 C10 H10 119.9 . .
C14 C10 H10 119.9 . .
C12 C11 C9 119.6(2) . .
C12 C11 H11 120.2 . .
C9 C11 H11 120.2 . .
C11 C12 C13 121.1(2) . .
C11 C12 H12 119.5 . .
C13 C12 H12 119.5 . .
C12 C13 C14 119.4(2) . .
C12 C13 H13 120.3 . .
C14 C13 H13 120.3 . .
C13 C14 C10 119.9(2) . .
C13 C14 C15 121.2(2) . .
C10 C14 C15 118.85(19) . .
O4 C15 O2 125.4(2) . .
O4 C15 C14 117.12(19) . .
O2 C15 C14 117.4(2) . .
N1 C44 C45 123.0(2) . .
N1 C44 H44 118.5 . .
C45 C44 H44 118.5 . .
N2 C45 C46 123.5(2) . .
N2 C45 C44 119.4(2) . .
C46 C45 C44 117.1(2) . .
C47 C46 C45 119.1(2) . .
C47 C46 H46 120.5 . .
C45 C46 H46 120.5 . .
C46 C47 C48 120.4(2) . .
C46 C47 H47 119.8 . .
C48 C47 H47 119.8 . .
N1 C48 C47 121.1(2) . .
N1 C48 H48 119.4 . .
C47 C48 H48 119.4 . .
N2 C49 C50 109.7(2) . .
N2 C49 H49A 109.7 . .
C50 C49 H49A 109.7 . .
N2 C49 H49B 109.7 . .
C50 C49 H49B 109.7 . .
H49A C49 H49B 108.2 . .
C51 C50 C52 118.8(3) . .
C51 C50 C49 121.5(3) . .
C52 C50 C49 119.7(3) . .
C50 C51 C52 120.3(3) . 13_554
C50 C51 H51 119.9 . .
C52 C51 H51 119.9 13_554 .
C51 C52 C50 120.9(3) 13_554 .
C51 C52 H52 119.5 13_554 .
C50 C52 H52 119.5 . .
O3 Co1 O1 164.45(7) 13 .
O3 Co1 O2 93.87(7) 13 5
O1 Co1 O2 87.48(7) . 5
O3 Co1 N1 99.86(7) 13 .
O1 Co1 N1 95.27(7) . .
O2 Co1 N1 98.15(7) 5 .
O3 Co1 O4 85.18(7) 13 11
O1 Co1 O4 89.53(7) . 11
O2 Co1 O4 165.04(7) 5 11
N1 Co1 O4 96.73(7) . 11
O3 Co1 Co1 83.51(5) 13 13
O1 Co1 Co1 81.00(5) . 13
O2 Co1 Co1 90.21(5) 5 13
N1 Co1 Co1 170.72(5) . 13
O4 Co1 Co1 74.84(5) 11 13
C44 N1 C48 119.21(19) . .
C44 N1 Co1 121.46(14) . .
C48 N1 Co1 119.33(15) . .
C45 N2 C49 122.3(2) . .
C45 N2 H2N 117.1 . .
C49 N2 H2N 116.4 . .
C1 O1 Co1 125.64(14) . .
C15 O2 Co1 115.51(15) . 9_554
C1 O3 Co1 123.60(15) . 13
C15 O4 Co1 132.41(14) . 12
C6 O13 C8 118.95(16) . .
C9 O14 C8 117.09(17) . .

loop_
_geom_bond_atom_site_label_1
_geom_bond_atom_site_label_2
_geom_bond_distance
_geom_bond_site_symmetry_2
C1 O1 1.250(3) .
C1 O3 1.250(3) .
C1 C2 1.502(3) .
C2 C3 1.384(3) .
C2 C7 1.385(3) .
C3 C4 1.378(3) .
C3 H3 0.9300 .
C4 C5 1.378(3) .
C4 H4 0.9300 .
C5 C6 1.385(3) .
C5 H5 0.9300 .
C6 C7 1.379(3) .
C6 O13 1.384(2) .
C7 H7 0.9300 .
C8 O13 1.405(2) .
C8 O14 1.407(3) .
C8 H8A 0.9700 .
C8 H8B 0.9700 .
C9 C10 1.375(3) .
C9 O14 1.379(3) .
C9 C11 1.389(3) .
C10 C14 1.388(3) .
C10 H10 0.9300 .
C11 C12 1.372(3) .
C11 H11 0.9300 .
C12 C13 1.378(3) .
C12 H12 0.9300 .
C13 C14 1.386(3) .
C13 H13 0.9300 .
C14 C15 1.508(3) .
C15 O4 1.253(3) .
C15 O2 1.255(3) .
C44 N1 1.319(3) .
C44 C45 1.394(3) .
C44 H44 0.9300 .
C45 N2 1.367(3) .
C45 C46 1.393(3) .
C46 C47 1.362(3) .
C46 H46 0.9300 .
C47 C48 1.368(3) .
C47 H47 0.9300 .
C48 N1 1.341(3) .
C48 H48 0.9300 .
C49 N2 1.440(3) .
C49 C50 1.503(4) .
C49 H49A 0.9700 .
C49 H49B 0.9700 .
C50 C51 1.369(4) .
C50 C52 1.382(4) .
C51 C52 1.379(4) 13_554
C51 H51 0.9300 .
C52 C51 1.379(4) 13_554
C52 H52 0.9300 .
Co1 O3 2.0029(16) 13
Co1 O1 2.0214(15) .
Co1 O2 2.0357(16) 5
Co1 N1 2.0488(17) .
Co1 O4 2.0745(15) 11
Co1 Co1 2.7633(6) 13
N2 H2N 0.7790 .
O2 Co1 2.0357(16) 9_554
O3 Co1 2.0028(16) 13
O4 Co1 2.0745(15) 12

loop_
_platon_squeeze_void_nr
_platon_squeeze_void_average_x
_platon_squeeze_void_average_y
_platon_squeeze_void_average_z
_platon_squeeze_void_volume
_platon_squeeze_void_count_electrons
1 0.000 0.500 0.000 5.9 -0.3
2 0.153 0.312 0.611 7.8 -0.1
3 0.187 0.889 0.847 7.9 -0.1
4 0.500 1.000 0.500 168.1 5.6
5 0.389 0.347 0.187 7.8 -0.1
6 0.611 0.653 0.812 7.8 -0.1
7 0.812 0.111 0.153 7.9 -0.1
8 0.847 0.687 0.389 7.9 -0.1
